data_8000046
loop_
_publ_author_name
'Suttinun Phongtamrug'
'Mikiji Miyata'
'Suwabun Chirachanchai'

_publ_section_title
;
 Concerted Contribution of Cu-O Coordination and Hydrogen Bonds in
 N,N-Bis(2-hydroxybenzyl)alkylamine-Copper-Solvent System
;
_journal_issue 5
_journal_name_full 'Chemistry Letters'
_journal_page_first 634
_journal_paper_doi 10.1246/cl.2005.634
_journal_volume 34
_journal_year 2005
_chemical_formula_sum 'C20 H27 Cu N O3.5'
_chemical_formula_weight 400.98
_space_group_IT_number 15
_symmetry_cell_setting monoclinic
_symmetry_Int_Tables_number 15
_symmetry_space_group_name_Hall '-C 2yc'
_symmetry_space_group_name_H-M 'C 1 2/c 1'
_cell_angle_alpha 90
_cell_angle_beta 115.483(5)
_cell_angle_gamma 90
_cell_formula_units_Z 8
_cell_length_a 19.495(2)
_cell_length_b 14.145(2)
_cell_length_c 16.379(3)
_cell_measurement_reflns_used 24630
_cell_measurement_temperature 296.2
_cell_measurement_theta_max 25.3
_cell_measurement_theta_min 1.8
_cell_volume 4077.0(9)
_computing_cell_refinement PROCESS-AUTO
_computing_data_collection PROCESS-AUTO
_computing_data_reduction 'teXsan Ver. 1.11'
_computing_publication_material 'teXsan Ver. 1.11'
_computing_structure_refinement 'teXsan Ver. 1.10'
_computing_structure_solution SIR92
_diffrn_detector_area_resol_mean 10.00
_diffrn_measured_fraction_theta_full 0.9952
_diffrn_measured_fraction_theta_max 0.9952
_diffrn_measurement_device_type 'Rigaku RAXIS-RAPID Imaging Plate'
_diffrn_measurement_method \w
_diffrn_radiation_type 'Mo K\a'
_diffrn_radiation_wavelength 0.7107
_diffrn_reflns_av_R_equivalents 0.053
_diffrn_reflns_limit_h_max 23
_diffrn_reflns_limit_h_min -23
_diffrn_reflns_limit_k_max 17
_diffrn_reflns_limit_k_min -17
_diffrn_reflns_limit_l_max 19
_diffrn_reflns_limit_l_min -19
_diffrn_reflns_number 22905
_diffrn_reflns_theta_full 25.34
_diffrn_reflns_theta_max 25.34
_exptl_absorpt_coefficient_mu 1.091
_exptl_absorpt_correction_T_max 0.849
_exptl_absorpt_correction_T_min 0.553
_exptl_absorpt_correction_type multi-scan
_exptl_absorpt_process_details '(Higashi, 1995)'
_exptl_crystal_colour green
_exptl_crystal_density_diffrn 1.306
_exptl_crystal_density_method 'not measured'
_exptl_crystal_description chunk
_exptl_crystal_size_max 0.250
_exptl_crystal_size_mid 0.150
_exptl_crystal_size_min 0.150
_refine_diff_density_max 0.89
_refine_diff_density_min -0.88
_refine_ls_extinction_method none
_refine_ls_goodness_of_fit_ref 0.841
_refine_ls_hydrogen_treatment noref
_refine_ls_number_parameters 231
_refine_ls_number_reflns 3715
_refine_ls_R_factor_gt 0.0540
_refine_ls_shift/su_max 0.0004
_refine_ls_structure_factor_coef Fsqd
_refine_ls_weighting_details 'w = 1/[\s^2^(Fo^2^) + (0.07000(Max(Fo^2^,0) + 2Fc^2^)/3)^2^]'
_refine_ls_weighting_scheme calc
_refine_ls_wR_factor_ref 0.1617
_reflns_number_gt 1464
_reflns_number_total 3715
_reflns_threshold_expression F^2^>2.0\s(F^2^)
_cod_original_formula_sum 'C20 H27 Cu N O3.50 '
_cod_database_code 8000046

loop_
_symmetry_equiv_pos_as_xyz
x,y,z
-x,y,1/2-z
-x,-y,-z
x,-y,1/2+z
1/2+x,1/2+y,z
1/2-x,1/2+y,1/2-z
1/2-x,1/2-y,-z
1/2+x,1/2-y,1/2+z

loop_
_atom_site_label
_atom_site_type_symbol
_atom_site_fract_x
_atom_site_fract_y
_atom_site_fract_z
_atom_site_U_iso_or_equiv
_atom_site_adp_type
_atom_site_occupancy
_atom_site_calc_flag
_atom_site_refinement_flags
Cu(1) Cu 0.42419(4) 0.35891(6) 0.67920(6) 0.0602(2) Uani 1.00 d .
O(1) O 0.3391(2) 0.4064(3) 0.6919(3) 0.071(2) Uani 1.00 d .
O(2) O 0.5237(2) 0.3182(3) 0.6940(3) 0.066(2) Uani 1.00 d .
O(3) O 0.3860(4) 0.4419(5) 0.2953(5) 0.130(3) Uani 1.00 d .
O(4) O 0.5000 0.4870(5) 0.2500 0.118(3) Uani 1.00 d S
N(1) N 0.3863(3) 0.3855(3) 0.5473(3) 0.050(2) Uani 1.00 d .
C(1) C 0.4513(3) 0.4153(4) 0.5280(4) 0.057(2) Uani 1.00 d .
C(2) C 0.5110(3) 0.3401(4) 0.5438(5) 0.053(2) Uani 1.00 d .
C(3) C 0.5462(4) 0.2963(4) 0.6287(5) 0.057(2) Uani 1.00 d .
C(4) C 0.6021(4) 0.2269(5) 0.6450(5) 0.062(2) Uani 1.00 d .
C(5) C 0.6230(4) 0.2055(5) 0.5770(6) 0.074(3) Uani 1.00 d .
C(6) C 0.5907(5) 0.2496(5) 0.4938(6) 0.078(3) Uani 1.00 d .
C(7) C 0.5343(4) 0.3145(5) 0.4781(5) 0.067(2) Uani 1.00 d .
C(8) C 0.3318(3) 0.4672(4) 0.5221(4) 0.057(2) Uani 1.00 d .
C(9) C 0.2629(4) 0.4486(4) 0.5370(5) 0.059(2) Uani 1.00 d .
C(10) C 0.2707(4) 0.4214(5) 0.6227(5) 0.062(2) Uani 1.00 d .
C(11) C 0.2051(4) 0.4141(5) 0.6372(5) 0.067(3) Uani 1.00 d .
C(12) C 0.1338(4) 0.4298(5) 0.5649(7) 0.075(3) Uani 1.00 d .
C(13) C 0.1259(4) 0.4522(5) 0.4808(6) 0.071(3) Uani 1.00 d .
C(14) C 0.1908(4) 0.4618(5) 0.4679(5) 0.068(2) Uani 1.00 d .
C(15) C 0.3488(4) 0.3016(4) 0.4920(5) 0.069(2) Uani 1.00 d .
C(16) C 0.6372(4) 0.1760(5) 0.7343(5) 0.084(3) Uani 1.00 d .
C(17) C 0.6172(6) 0.2267(7) 0.4217(7) 0.120(4) Uani 1.00 d .
C(18) C 0.0468(4) 0.4635(7) 0.4038(6) 0.115(3) Uani 1.00 d .
C(19) C 0.2131(5) 0.3905(6) 0.7308(7) 0.103(3) Uani 1.00 d .
C(20) C 0.3424(9) 0.3791(9) 0.2534(9) 0.179(7) Uani 1.00 d .
H(1) H 0.0891 0.4242 0.5753 0.0917 Uiso 1.00 calc .
H(2) H 0.1853 0.4774 0.4087 0.0785 Uiso 1.00 calc .
H(3) H 0.5095 0.3431 0.4198 0.0802 Uiso 1.00 calc .
H(4) H 0.6601 0.1582 0.5872 0.0895 Uiso 1.00 calc .
H(5) H 0.3651 0.5304 0.5588 0.0894 Uiso 1.00 calc .
H(6) H 0.3183 0.4806 0.4441 0.0894 Uiso 1.00 calc .
H(7) H 0.4755 0.4672 0.5665 0.0661 Uiso 1.00 calc .
H(8) H 0.4315 0.4346 0.4669 0.0661 Uiso 1.00 calc .
H(9) H 0.2382 0.3319 0.7493 0.1176 Uiso 1.00 calc .
H(10) H 0.2418 0.4390 0.7714 0.1176 Uiso 1.00 calc .
H(11) H 0.1641 0.3872 0.7301 0.1176 Uiso 1.00 calc .
H(12) H 0.0209 0.5135 0.4183 0.1398 Uiso 1.00 calc .
H(13) H 0.0189 0.4063 0.3977 0.1398 Uiso 1.00 calc .
H(14) H 0.0506 0.4771 0.3501 0.1398 Uiso 1.00 calc .
H(15) H 0.3135 0.2750 0.5059 0.0894 Uiso 1.00 calc .
H(16) H 0.3314 0.3036 0.4281 0.0894 Uiso 1.00 calc .
H(17) H 0.3832 0.2507 0.4994 0.0894 Uiso 1.00 calc .
H(18) H 0.5904 0.2644 0.3700 0.1412 Uiso 1.00 calc .
H(19) H 0.6097 0.1622 0.4073 0.1412 Uiso 1.00 calc .
H(20) H 0.6705 0.2412 0.4453 0.1412 Uiso 1.00 calc .
H(21) H 0.6731 0.1315 0.7334 0.1002 Uiso 1.00 calc .
H(22) H 0.6610 0.2203 0.7813 0.1002 Uiso 1.00 calc .
H(23) H 0.5982 0.1436 0.7439 0.1002 Uiso 1.00 calc .
H(24) H 0.3201 0.3390 0.2880 0.2151 Uiso 1.00 calc .
H(25) H 0.2954 0.3953 0.1985 0.2151 Uiso 1.00 calc .
H(26) H 0.3637 0.3261 0.2287 0.2151 Uiso 1.00 calc .
H(27) H 0.4784 0.4434 0.2057 0.0894 Uiso 1.00 calc .

loop_
_atom_site_aniso_label
_atom_site_aniso_U_11
_atom_site_aniso_U_22
_atom_site_aniso_U_33
_atom_site_aniso_U_12
_atom_site_aniso_U_13
_atom_site_aniso_U_23
Cu(1) 0.0462(4) 0.0640(5) 0.0600(6) 0.0001(4) 0.0130(3) 0.0006(5)
O(1) 0.048(3) 0.091(3) 0.068(3) 0.005(2) 0.020(2) 0.006(3)
O(2) 0.047(3) 0.087(3) 0.053(3) 0.006(2) 0.010(2) -0.001(2)
O(3) 0.118(5) 0.114(5) 0.130(6) -0.015(4) 0.028(5) 0.018(4)
O(4) 0.116(7) 0.080(5) 0.147(8) 0.0000 0.045(6) 0.0000
N(1) 0.041(3) 0.044(3) 0.063(4) -0.003(2) 0.021(2) 0.003(2)
C(1) 0.056(4) 0.039(3) 0.071(5) -0.002(3) 0.022(3) 0.000(3)
C(2) 0.053(4) 0.042(4) 0.063(5) -0.011(3) 0.023(3) -0.004(3)
C(3) 0.049(4) 0.052(4) 0.063(5) -0.003(3) 0.019(4) 0.001(4)
C(4) 0.056(4) 0.062(5) 0.062(5) 0.002(4) 0.019(4) 0.007(4)
C(5) 0.080(5) 0.057(4) 0.091(7) 0.015(4) 0.041(5) 0.012(5)
C(6) 0.100(6) 0.068(5) 0.090(7) 0.012(5) 0.064(5) -0.006(5)
C(7) 0.077(5) 0.061(4) 0.071(6) -0.005(4) 0.038(4) 0.001(4)
C(8) 0.048(4) 0.048(4) 0.071(5) 0.000(3) 0.020(3) 0.003(3)
C(9) 0.049(4) 0.049(4) 0.068(5) -0.001(3) 0.016(4) -0.008(4)
C(10) 0.044(4) 0.059(4) 0.077(6) 0.003(3) 0.020(4) -0.017(4)
C(11) 0.068(5) 0.061(4) 0.080(6) 0.004(4) 0.039(4) -0.008(4)
C(12) 0.042(4) 0.058(4) 0.125(8) -0.003(3) 0.036(5) -0.015(5)
C(13) 0.052(4) 0.055(4) 0.091(7) 0.011(4) 0.017(4) -0.010(4)
C(14) 0.053(4) 0.065(4) 0.078(6) 0.004(4) 0.020(4) -0.012(4)
C(15) 0.071(5) 0.048(4) 0.080(5) -0.018(3) 0.026(4) -0.021(4)
C(16) 0.078(5) 0.078(5) 0.093(7) 0.014(4) 0.034(5) 0.009(4)
C(17) 0.144(9) 0.114(7) 0.122(9) 0.039(6) 0.076(7) 0.018(6)
C(18) 0.052(5) 0.130(7) 0.133(8) 0.019(5) 0.010(5) -0.015(6)
C(19) 0.072(5) 0.103(7) 0.149(9) 0.007(5) 0.061(6) -0.007(6)
C(20) 0.20(1) 0.15(1) 0.16(1) 0.00(1) 0.05(1) 0.037(10)

loop_
_atom_type_symbol
_atom_type_description
_atom_type_scat_dispersion_real
_atom_type_scat_dispersion_imag
_atom_type_scat_source
C C 0.003 0.002
;International Tables for Crystallography
(1992, Vol. C, Tables 4.2.6.8 and 6.1.1.1)
;
H H 0.000 0.000
;International Tables for Crystallography
(1992, Vol. C, Table 6.1.1.2)
;
O O 0.011 0.006
;International Tables for Crystallography
(1992, Vol. C, Tables 4.2.6.8 and 6.1.1.1)
;
N N 0.006 0.003
;International Tables for Crystallography
(1992, Vol. C, Tables 4.2.6.8 and 6.1.1.1)
;
Cu Cu 0.320 1.265
;International Tables for Crystallography
(1992, Vol. C, Tables 4.2.6.8 and 6.1.1.1)
;

loop_
_geom_angle_atom_site_label_1
_geom_angle_atom_site_label_2
_geom_angle_atom_site_label_3
_geom_angle
_geom_angle_site_symmetry_1
_geom_angle_site_symmetry_3
_geom_angle_publ_flag
O(1) Cu(1) O(2) 167.3(2) . . yes
O(1) Cu(1) O(2) 93.8(2) . 2_656 yes
O(1) Cu(1) N(1) 96.9(2) . . yes
O(2) Cu(1) O(2) 75.3(3) . 2_656 yes
O(2) Cu(1) N(1) 94.3(2) . . yes
O(2) Cu(1) N(1) 169.0(2) 2_656 . yes
Cu(1) O(1) C(10) 124.4(5) . . yes
Cu(1) O(2) Cu(1) 94.6(2) . 2_656 yes
Cu(1) O(2) C(3) 128.0(4) . . yes
Cu(1) O(2) C(3) 134.9(4) 2_656 . yes
Cu(1) N(1) C(1) 109.3(3) . . yes
Cu(1) N(1) C(8) 109.3(4) . . yes
Cu(1) N(1) C(15) 111.5(4) . . yes
C(1) N(1) C(8) 106.8(4) . . yes
C(1) N(1) C(15) 109.7(5) . . yes
C(8) N(1) C(15) 110.1(4) . . yes
N(1) C(1) C(2) 115.2(5) . . yes
C(1) C(2) C(3) 119.5(7) . . yes
C(1) C(2) C(7) 122.4(6) . . yes
C(3) C(2) C(7) 118.0(7) . . yes
O(2) C(3) C(2) 119.6(6) . . yes
O(2) C(3) C(4) 119.8(7) . . yes
C(2) C(3) C(4) 120.5(7) . . yes
C(3) C(4) C(5) 118.4(7) . . yes
C(3) C(4) C(16) 120.8(8) . . yes
C(5) C(4) C(16) 120.8(7) . . yes
C(4) C(5) C(6) 122.2(7) . . yes
C(5) C(6) C(7) 118.4(8) . . yes
C(5) C(6) C(17) 120.7(8) . . yes
C(7) C(6) C(17) 120.9(8) . . yes
C(2) C(7) C(6) 122.4(7) . . yes
N(1) C(8) C(9) 113.6(5) . . yes
C(8) C(9) C(10) 119.8(6) . . yes
C(8) C(9) C(14) 120.8(7) . . yes
C(10) C(9) C(14) 119.4(7) . . yes
O(1) C(10) C(9) 122.0(7) . . yes
O(1) C(10) C(11) 119.5(8) . . yes
C(9) C(10) C(11) 118.4(6) . . yes
C(10) C(11) C(12) 119.5(8) . . yes
C(10) C(11) C(19) 119.0(7) . . yes
C(12) C(11) C(19) 121.5(8) . . yes
C(11) C(12) C(13) 122.1(7) . . yes
C(12) C(13) C(14) 118.0(7) . . yes
C(12) C(13) C(18) 119.8(8) . . yes
C(14) C(13) C(18) 122.2(9) . . yes
C(9) C(14) C(13) 122.5(8) . . yes

loop_
_geom_bond_atom_site_label_1
_geom_bond_atom_site_label_2
_geom_bond_distance
_geom_bond_site_symmetry_2
_geom_bond_publ_flag
Cu(1) O(1) 1.882(5) . yes
Cu(1) O(2) 1.937(5) . yes
Cu(1) O(2) 1.965(5) 2_656 yes
Cu(1) N(1) 1.995(5) . yes
O(1) C(10) 1.344(7) . yes
O(2) C(3) 1.355(8) . yes
O(3) C(20) 1.22(1) . yes
N(1) C(1) 1.492(8) . yes
N(1) C(8) 1.502(7) . yes
N(1) C(15) 1.481(7) . yes
C(1) C(2) 1.514(9) . yes
C(2) C(3) 1.402(8) . yes
C(2) C(7) 1.386(9) . yes
C(3) C(4) 1.403(9) . yes
C(4) C(5) 1.375(10) . yes
C(4) C(16) 1.505(9) . yes
C(5) C(6) 1.380(10) . yes
C(6) C(7) 1.369(10) . yes
C(6) C(17) 1.51(1) . yes
C(8) C(9) 1.489(9) . yes
C(9) C(10) 1.400(9) . yes
C(9) C(14) 1.386(8) . yes
C(10) C(11) 1.401(10) . yes
C(11) C(12) 1.403(9) . yes
C(11) C(19) 1.51(1) . yes
C(12) C(13) 1.36(1) . yes
C(13) C(14) 1.38(1) . yes
C(13) C(18) 1.524(9) . yes

loop_
_geom_contact_atom_site_label_1
_geom_contact_atom_site_label_2
_geom_contact_distance
_geom_contact_site_symmetry_2
Cu(1) O(4) 2.608(6) 3_666
O(1) O(3) 2.641(8) 4_565
O(1) C(20) 3.19(1) 4_565
O(1) O(4) 3.232(6) 3_666
O(2) O(4) 3.002(8) 3_666
O(3) O(4) 2.705(8) .
O(3) C(10) 3.363(9) 4_564
O(3) C(1) 3.481(10) .
O(4) C(20) 3.45(2) .
O(4) C(20) 3.45(2) 2_655
O(4) N(1) 3.585(6) 3_666
O(4) N(1) 3.585(6) 4_564
C(1) C(1) 3.42(1) 3_666
C(10) C(20) 3.45(1) 4_565
C(12) C(15) 3.460(9) 7_556

loop_
_geom_torsion_atom_site_label_1
_geom_torsion_atom_site_label_2
_geom_torsion_atom_site_label_3
_geom_torsion_atom_site_label_4
_geom_torsion
_geom_torsion_site_symmetry_2
_geom_torsion_site_symmetry_3
_geom_torsion_site_symmetry_4
_geom_torsion_publ_flag
Cu(1) O(1) C(10) C(9) -32.3(8) . . . yes
Cu(1) O(1) C(10) C(11) 150.7(5) . . . yes
Cu(1) O(2) Cu(1) O(1) -139.6(2) . 2_656 2_656 yes
Cu(1) O(2) Cu(1) O(2) 33.6(2) . 2_656 2_656 yes
Cu(1) O(2) Cu(1) N(1) 52(1) . 2_656 2_656 yes
Cu(1) O(2) C(3) C(2) 29.1(8) . . . yes
Cu(1) O(2) C(3) C(4) -147.8(5) . . . yes
Cu(1) O(2) Cu(1) O(1) 0(1) 2_656 2_656 2_656 yes
Cu(1) O(2) Cu(1) O(2) -33.1(2) 2_656 2_656 . yes
Cu(1) O(2) Cu(1) N(1) 150.5(2) 2_656 2_656 2_656 yes
Cu(1) O(2) C(3) C(2) -128.0(5) 2_656 2_656 2_656 yes
Cu(1) O(2) C(3) C(4) 55.0(9) 2_656 2_656 2_656 yes
Cu(1) N(1) C(1) C(2) 65.3(6) . . . yes
Cu(1) N(1) C(8) C(9) -62.2(6) . . . yes
O(1) Cu(1) O(2) C(3) -165.0(8) . . . yes
O(1) Cu(1) O(2) C(3) 22.5(6) . 2_656 2_656 yes
O(1) Cu(1) N(1) C(1) 143.4(3) . . . yes
O(1) Cu(1) N(1) C(8) 26.8(4) . . . yes
O(1) Cu(1) N(1) C(15) -95.2(4) . . . yes
O(1) C(10) C(9) C(8) -3.6(9) . . . yes
O(1) C(10) C(9) C(14) 179.1(6) . . . yes
O(1) C(10) C(11) C(12) -180.0(6) . . . yes
O(1) C(10) C(11) C(19) 0.7(10) . . . yes
O(2) Cu(1) O(1) C(10) 169.0(8) . . . yes
O(2) Cu(1) O(2) Cu(1) 33.6(2) . 2_656 2_656 yes
O(2) Cu(1) O(2) C(3) -164.3(5) . 2_656 2_656 yes
O(2) Cu(1) N(1) C(1) -30.6(4) . . . yes
O(2) Cu(1) N(1) C(8) -147.1(4) . . . yes
O(2) Cu(1) N(1) C(15) 90.9(4) . . . yes
O(2) Cu(1) O(1) C(10) -160.0(5) 2_656 2_656 2_656 yes
O(2) Cu(1) O(2) Cu(1) -33.1(2) 2_656 2_656 . yes
O(2) Cu(1) O(2) C(3) 163.0(5) 2_656 2_656 2_656 yes
O(2) Cu(1) N(1) C(1) -49(1) 2_656 2_656 2_656 yes
O(2) Cu(1) N(1) C(8) -165.7(9) 2_656 2_656 2_656 yes
O(2) Cu(1) N(1) C(15) 72(1) 2_656 2_656 2_656 yes
O(2) C(3) C(2) C(1) 3.4(8) . . . yes
O(2) C(3) C(2) C(7) -178.6(6) . . . yes
O(2) C(3) C(4) C(5) 179.2(6) . . . yes
O(2) C(3) C(4) C(16) 0.2(9) . . . yes
N(1) Cu(1) O(1) C(10) 17.7(5) . . . yes
N(1) Cu(1) O(2) C(3) -13.5(5) . . . yes
N(1) Cu(1) O(2) C(3) -145.1(9) . 2_656 2_656 yes
N(1) C(1) C(2) C(3) -55.6(7) . . . yes
N(1) C(1) C(2) C(7) 126.5(6) . . . yes
N(1) C(8) C(9) C(10) 56.0(8) . . . yes
N(1) C(8) C(9) C(14) -126.8(6) . . . yes
C(1) N(1) C(8) C(9) 179.7(5) . . . yes
C(1) C(2) C(3) C(4) -179.6(5) . . . yes
C(1) C(2) C(7) C(6) 176.9(6) . . . yes
C(2) C(1) N(1) C(8) -176.5(5) . . . yes
C(2) C(1) N(1) C(15) -57.3(7) . . . yes
C(2) C(3) C(4) C(5) 2.3(10) . . . yes
C(2) C(3) C(4) C(16) -176.8(6) . . . yes
C(2) C(7) C(6) C(5) 2(1) . . . yes
C(2) C(7) C(6) C(17) -177.1(8) . . . yes
C(3) C(2) C(7) C(6) -1.0(10) . . . yes
C(3) C(4) C(5) C(6) 0(1) . . . yes
C(4) C(3) C(2) C(7) -1.6(9) . . . yes
C(4) C(5) C(6) C(7) -2(1) . . . yes
C(4) C(5) C(6) C(17) 177.8(8) . . . yes
C(6) C(5) C(4) C(16) 178.7(7) . . . yes
C(8) C(9) C(10) C(11) 173.4(6) . . . yes
C(8) C(9) C(14) C(13) -175.1(6) . . . yes
C(9) C(8) N(1) C(15) 60.7(7) . . . yes
C(9) C(10) C(11) C(12) 2.9(10) . . . yes
C(9) C(10) C(11) C(19) -176.4(6) . . . yes
C(9) C(14) C(13) C(12) 0(1) . . . yes
C(9) C(14) C(13) C(18) -177.9(7) . . . yes
C(10) C(9) C(14) C(13) 2.2(10) . . . yes
C(10) C(11) C(12) C(13) 0(1) . . . yes
C(11) C(10) C(9) C(14) -3.9(9) . . . yes
C(11) C(12) C(13) C(14) -1(1) . . . yes
C(11) C(12) C(13) C(18) 176.9(7) . . . yes
C(13) C(12) C(11) C(19) 179.2(7) . . . yes
C(13) C(12) C(11) C(19) 179.2(7) . . . yes
